data_7125706
loop_
_publ_author_name
'Fu, Wei'
'Wang, Lianhui'
'Yang, Zi'
'Shen, Jiang-Shan'
'Tang, Fei'
'Zhang, Jiayi'
'Cui, Xiuling'

_publ_section_title
;
 Facile access to versatile aza-macrolides through iridium-catalysed
 cascade allyl-amination/macrolactonization.
;
_journal_issue 6
_journal_name_full 'Chemical communications (Cambridge, England)'
_journal_page_first 960
_journal_page_last 963
_journal_paper_doi 10.1039/c9cc07372h
_journal_volume 56
_journal_year 2020
_chemical_formula_moiety 'C24 H26 N2 O6'
_chemical_formula_sum 'C24 H26 N2 O6'
_chemical_formula_weight 438.47
_space_group_crystal_system orthorhombic
_space_group_IT_number 61
_space_group_name_Hall '-P 2ac 2ab'
_space_group_name_H-M_alt 'P b c a'
_atom_sites_solution_hydrogens mixed
_audit_creation_date 2019-11-02
_audit_creation_method
;
Olex2 1.2
(compiled 2017.03.28 svn.r3405 for OlexSys, GUI svn.r5337)
;
_audit_update_record
;
2019-11-04 deposited with the CCDC.	2019-12-06 downloaded from the CCDC.
;
_cell_angle_alpha 90
_cell_angle_beta 90
_cell_angle_gamma 90
_cell_formula_units_Z 8
_cell_length_a 11.5668(5)
_cell_length_b 17.1785(9)
_cell_length_c 23.0513(10)
_cell_measurement_reflns_used 4025
_cell_measurement_temperature 293.1(2)
_cell_measurement_theta_max 24.7610
_cell_measurement_theta_min 3.7180
_cell_volume 4580.3(4)
_computing_cell_refinement 'CrysAlisPro 1.171.38.41 (Rigaku OD, 2015)'
_computing_data_collection 'CrysAlisPro 1.171.38.41 (Rigaku OD, 2015)'
_computing_data_reduction 'CrysAlisPro 1.171.38.41 (Rigaku OD, 2015)'
_computing_molecular_graphics 'Olex2 (Dolomanov et al., 2009)'
_computing_publication_material 'Olex2 (Dolomanov et al., 2009)'
_computing_structure_refinement 'ShelXL (Sheldrick, 2015)'
_computing_structure_solution 'SHELXT 2014/5 (Sheldrick, 2014)'
_diffrn_ambient_temperature 293.1(2)
_diffrn_detector 'CCD plate'
_diffrn_detector_area_resol_mean 16.1213
_diffrn_detector_type Eos
_diffrn_measured_fraction_theta_full 0.998
_diffrn_measured_fraction_theta_max 0.875
_diffrn_measurement_details
;
List of Runs (angles in degrees, time in seconds):

  # Type    Start    End  Width  t~exp~   \w     \q     \k     \f   Frames
#--------------------------------------------------------------------------
  1  \w      3.00  83.00   0.80    5.00    --   15.49  57.00 -60.00  100
  2  \w     37.00  72.20   0.80    5.00    --   15.49 178.00   0.00   44
  3  \w    -21.00  22.20   0.80    5.00    --  -16.28 -99.00 120.00   54
  4  \w     56.00  80.80   0.80    5.00    --   15.49-147.00  71.00   31
  5  \w     -2.00  50.00   0.80    5.00    --   15.49-124.00-123.00   65
  6  \w    -21.00   9.40   0.80    5.00    --  -16.28 -99.00-120.00   38
;
_diffrn_measurement_device 'four-circle diffractometer'
_diffrn_measurement_device_type 'Xcalibur, Eos, Gemini'
_diffrn_measurement_method '\w scans'
_diffrn_orient_matrix_type 'CrysAlisPro convention (1999,Acta A55,543-557)'
_diffrn_orient_matrix_UB_11 0.0224015000
_diffrn_orient_matrix_UB_12 -0.0382268000
_diffrn_orient_matrix_UB_13 0.0032334000
_diffrn_orient_matrix_UB_21 -0.0024509000
_diffrn_orient_matrix_UB_22 -0.0052846000
_diffrn_orient_matrix_UB_23 -0.0304831000
_diffrn_orient_matrix_UB_31 0.0569943000
_diffrn_orient_matrix_UB_32 0.0147763000
_diffrn_orient_matrix_UB_33 -0.0025919000
_diffrn_radiation_monochromator graphite
_diffrn_radiation_probe x-ray
_diffrn_radiation_type MoK\a
_diffrn_radiation_wavelength 0.71073
_diffrn_reflns_av_R_equivalents 0.0485
_diffrn_reflns_av_unetI/netI 0.0506
_diffrn_reflns_Laue_measured_fraction_full 0.998
_diffrn_reflns_Laue_measured_fraction_max 0.875
_diffrn_reflns_limit_h_max 14
_diffrn_reflns_limit_h_min -15
_diffrn_reflns_limit_k_max 21
_diffrn_reflns_limit_k_min -22
_diffrn_reflns_limit_l_max 28
_diffrn_reflns_limit_l_min -31
_diffrn_reflns_number 25391
_diffrn_reflns_point_group_measured_fraction_full 0.998
_diffrn_reflns_point_group_measured_fraction_max 0.875
_diffrn_reflns_theta_full 25.242
_diffrn_reflns_theta_max 29.492
_diffrn_reflns_theta_min 3.443
_diffrn_source 'fine-focus sealed X-ray tube'
_diffrn_source_type 'Enhance (Mo) X-ray Source'
_exptl_absorpt_coefficient_mu 0.092
_exptl_absorpt_correction_T_max 1.00000
_exptl_absorpt_correction_T_min 0.36759
_exptl_absorpt_correction_type multi-scan
_exptl_absorpt_process_details
;
CrysAlisPro 1.171.38.41 (Rigaku Oxford Diffraction, 2015)
Empirical absorption correction using spherical harmonics,
 implemented in SCALE3 ABSPACK scaling algorithm.
;
_exptl_crystal_colour colourless
_exptl_crystal_colour_primary colourless
_exptl_crystal_density_diffrn 1.272
_exptl_crystal_description prism
_exptl_crystal_F_000 1856
_exptl_crystal_size_max 0.38
_exptl_crystal_size_mid 0.21
_exptl_crystal_size_min 0.2
_refine_diff_density_max 0.290
_refine_diff_density_min -0.304
_refine_diff_density_rms 0.063
_refine_ls_extinction_method none
_refine_ls_goodness_of_fit_ref 1.047
_refine_ls_hydrogen_treatment mixed
_refine_ls_matrix_type full
_refine_ls_number_parameters 299
_refine_ls_number_reflns 5572
_refine_ls_number_restraints 6
_refine_ls_restrained_S_all 1.069
_refine_ls_R_factor_all 0.1159
_refine_ls_R_factor_gt 0.0608
_refine_ls_shift/su_max 0.000
_refine_ls_shift/su_mean 0.000
_refine_ls_structure_factor_coef Fsqd
_refine_ls_weighting_details 'w=1/[\s^2^(Fo^2^)+(0.0680P)^2^+0.9273P] where P=(Fo^2^+2Fc^2^)/3'
_refine_ls_weighting_scheme calc
_refine_ls_wR_factor_gt 0.1341
_refine_ls_wR_factor_ref 0.1672
_reflns_Friedel_coverage 0.000
_reflns_number_gt 3156
_reflns_number_total 5572
_reflns_threshold_expression 'I > 2\s(I)'
_cod_data_source_file c9cc07372h2.cif
_cod_data_source_block syn-3g
_cod_depositor_comments 'Adding full bibliography for 7125703--7125707.cif.'
_cod_database_code 7125706
_shelx_shelxl_version_number 2018/1
_shelx_space_group_comment
;
The symmetry employed for this shelxl refinement is uniquely defined
by the following loop, which should always be used as a source of
symmetry information in preference to the above space-group names.
They are only intended as comments.
;
_reflns_odcompleteness_completeness 99.62
_reflns_odcompleteness_iscentric 1
_reflns_odcompleteness_theta 26.32
_olex2_refinement_description
;
1. Fixed Uiso
 At 1.2 times of:
  All C(H) groups, All C(H,H) groups
 At 1.5 times of:
  All C(H,H,H) groups
2. Uiso/Uaniso restraints and constraints
Uanis(C23) \\sim Ueq: with sigma of 0.005 and sigma for terminal atoms of 0.01
3.a Ternary CH refined with riding coordinates:
 C8(H8), C18(H18)
3.b Secondary CH2 refined with riding coordinates:
 C21(H21A,H21B), C22(H22A,H22B)
3.c Aromatic/amide H refined with riding coordinates:
 C3(H3), C5(H5), C6(H6), C9(H9), C13(H13), C15(H15), C16(H16), C19(H19)
3.d X=CH2 refined with riding coordinates:
 C10(H10A,H10B), C20(H20A,H20B)
3.e Idealised Me refined as rotating group:
 C23(H23A,H23B,H23C), C24(H24A,H24B,H24C)
;
_olex2_submission_special_instructions 'No special instructions were received'
_oxdiff_exptl_absorpt_empirical_details
;
Empirical correction (ABSPACK) includes:
- Absorption correction using spherical harmonics
- Frame scaling
;
_oxdiff_exptl_absorpt_empirical_full_max 2.169
_oxdiff_exptl_absorpt_empirical_full_min 0.646

loop_
_space_group_symop_operation_xyz
'x, y, z'
'-x+1/2, -y, z+1/2'
'-x, y+1/2, -z+1/2'
'x+1/2, -y+1/2, -z'
'-x, -y, -z'
'x-1/2, y, -z-1/2'
'x, -y-1/2, z-1/2'
'-x-1/2, y-1/2, z'

loop_
_atom_site_label
_atom_site_type_symbol
_atom_site_fract_x
_atom_site_fract_y
_atom_site_fract_z
_atom_site_U_iso_or_equiv
_atom_site_adp_type
_atom_site_occupancy
_atom_site_site_symmetry_order
_atom_site_calc_flag
_atom_site_refinement_flags_posn
_atom_site_refinement_flags_adp
O1 O 0.79532(12) 0.68355(9) 0.56850(6) 0.0515(4) Uani 1 1 d . .
O2 O 0.69039(14) 0.59392(10) 0.52070(6) 0.0576(4) Uani 1 1 d . .
O3 O 0.37489(12) 0.57072(8) 0.62652(6) 0.0475(4) Uani 1 1 d . .
O4 O 0.44398(12) 0.61575(9) 0.54163(6) 0.0492(4) Uani 1 1 d . .
O5 O 0.99508(15) 0.52912(11) 0.72583(8) 0.0704(5) Uani 1 1 d . .
O6 O 0.28853(19) 0.80512(12) 0.74637(8) 0.0874(7) Uani 1 1 d . .
N1 N 0.58946(15) 0.49057(12) 0.59877(8) 0.0472(5) Uani 1 1 d . .
N2 N 0.56561(16) 0.75333(13) 0.55295(8) 0.0505(5) Uani 1 1 d . .
C1 C 0.69124(16) 0.50232(12) 0.62809(8) 0.0383(5) Uani 1 1 d . .
C2 C 0.77136(17) 0.56080(12) 0.61261(8) 0.0394(5) Uani 1 1 d . .
C3 C 0.87307(17) 0.57169(12) 0.64507(9) 0.0460(5) Uani 1 1 d . .
H3 H 0.924933 0.610598 0.634597 0.055 Uiso 1 1 calc R .
C4 C 0.89637(18) 0.52498(13) 0.69236(9) 0.0478(5) Uani 1 1 d . .
C5 C 0.81828(19) 0.46788(13) 0.70765(9) 0.0502(6) Uani 1 1 d . .
H5 H 0.833656 0.436458 0.739588 0.060 Uiso 1 1 calc R .
C6 C 0.71891(18) 0.45654(13) 0.67687(9) 0.0470(5) Uani 1 1 d . .
H6 H 0.668085 0.417554 0.688399 0.056 Uiso 1 1 calc R .
C7 C 0.74820(17) 0.61211(13) 0.56250(9) 0.0430(5) Uani 1 1 d . .
C8 C 0.48962(17) 0.45113(12) 0.62340(9) 0.0443(5) Uani 1 1 d . .
H8 H 0.494860 0.453907 0.665780 0.053 Uiso 1 1 calc R .
C9 C 0.4841(2) 0.36671(14) 0.60581(11) 0.0564(6) Uani 1 1 d . .
H9 H 0.490788 0.355576 0.566471 0.068 Uiso 1 1 calc R .
C10 C 0.4712(3) 0.30917(19) 0.64024(16) 0.1043(11) Uani 1 1 d . .
H10A H 0.464203 0.317683 0.679927 0.125 Uiso 1 1 calc R .
H10B H 0.468733 0.258730 0.625634 0.125 Uiso 1 1 calc R .
C11 C 0.49212(17) 0.76378(13) 0.59949(9) 0.0430(5) Uani 1 1 d . .
C12 C 0.41880(16) 0.70394(12) 0.62028(8) 0.0406(5) Uani 1 1 d . .
C13 C 0.35087(18) 0.71676(13) 0.66987(9) 0.0496(5) Uani 1 1 d . .
H13 H 0.304248 0.676924 0.683982 0.059 Uiso 1 1 calc R .
C14 C 0.3524(2) 0.78753(14) 0.69784(10) 0.0577(6) Uani 1 1 d . .
C15 C 0.4217(2) 0.84687(14) 0.67657(11) 0.0632(7) Uani 1 1 d . .
H15 H 0.422001 0.895007 0.695031 0.076 Uiso 1 1 calc R .
C16 C 0.4898(2) 0.83551(14) 0.62876(10) 0.0543(6) Uani 1 1 d . .
H16 H 0.535510 0.876217 0.615321 0.065 Uiso 1 1 calc R .
C17 C 0.41440(16) 0.62764(12) 0.59155(9) 0.0390(5) Uani 1 1 d . .
C18 C 0.67378(18) 0.79597(13) 0.54700(10) 0.0497(6) Uani 1 1 d . .
H18 H 0.696748 0.812513 0.586022 0.060 Uiso 1 1 calc R .
C19 C 0.6673(2) 0.86826(16) 0.51013(12) 0.0705(8) Uani 1 1 d . .
H19 H 0.734278 0.898032 0.507704 0.085 Uiso 1 1 calc R .
C20 C 0.5815(3) 0.8926(2) 0.48239(16) 0.1085(12) Uani 1 1 d . .
H20A H 0.512284 0.865038 0.483324 0.130 Uiso 1 1 calc R .
H20B H 0.586913 0.938243 0.460861 0.130 Uiso 1 1 calc R .
C21 C 0.37835(18) 0.49162(12) 0.60428(10) 0.0479(5) Uani 1 1 d . .
H21A H 0.374420 0.492579 0.562250 0.057 Uiso 1 1 calc R .
H21B H 0.312093 0.462824 0.618582 0.057 Uiso 1 1 calc R .
C22 C 0.76817(19) 0.74184(14) 0.52472(10) 0.0550(6) Uani 1 1 d . .
H22A H 0.742307 0.716368 0.489479 0.066 Uiso 1 1 calc R .
H22B H 0.836949 0.771775 0.515669 0.066 Uiso 1 1 calc R .
C23 C 1.0734(3) 0.5879(2) 0.7146(2) 0.1386(18) Uani 1 1 d . U
H23A H 1.111009 0.578221 0.678238 0.208 Uiso 1 1 calc GR .
H23B H 1.130052 0.589599 0.745035 0.208 Uiso 1 1 calc GR .
H23C H 1.033456 0.636880 0.712876 0.208 Uiso 1 1 calc GR .
C24 C 0.2329(3) 0.74595(19) 0.77609(13) 0.0905(10) Uani 1 1 d . .
H24A H 0.171946 0.725159 0.752434 0.136 Uiso 1 1 calc GR .
H24B H 0.200844 0.766184 0.811427 0.136 Uiso 1 1 calc GR .
H24C H 0.287254 0.705462 0.785020 0.136 Uiso 1 1 calc GR .
H2 H 0.560(2) 0.7097(15) 0.5364(10) 0.053(7) Uiso 1 1 d . .
H1 H 0.5818(18) 0.5158(14) 0.5686(10) 0.051(7) Uiso 1 1 d . .

loop_
_atom_site_aniso_label
_atom_site_aniso_U_11
_atom_site_aniso_U_22
_atom_site_aniso_U_33
_atom_site_aniso_U_23
_atom_site_aniso_U_13
_atom_site_aniso_U_12
O1 0.0514(8) 0.0462(9) 0.0571(9) 0.0171(7) -0.0066(7) -0.0090(7)
O2 0.0706(10) 0.0597(11) 0.0424(9) 0.0069(7) -0.0066(8) -0.0069(9)
O3 0.0546(9) 0.0378(9) 0.0500(9) -0.0050(6) 0.0095(7) -0.0040(7)
O4 0.0583(9) 0.0512(10) 0.0381(8) -0.0045(7) -0.0013(7) -0.0005(8)
O5 0.0691(11) 0.0581(11) 0.0841(12) 0.0129(9) -0.0357(9) -0.0086(9)
O6 0.1135(15) 0.0641(13) 0.0847(13) -0.0318(10) 0.0439(12) -0.0079(12)
N1 0.0458(10) 0.0534(12) 0.0425(11) 0.0111(9) -0.0018(8) -0.0088(9)
N2 0.0500(11) 0.0499(13) 0.0516(11) -0.0018(10) 0.0040(9) -0.0083(10)
C1 0.0407(10) 0.0365(11) 0.0378(11) -0.0021(8) 0.0008(8) 0.0016(9)
C2 0.0433(11) 0.0362(11) 0.0389(11) 0.0009(8) 0.0016(8) 0.0011(9)
C3 0.0455(11) 0.0381(12) 0.0543(13) 0.0028(10) -0.0025(10) -0.0035(10)
C4 0.0511(12) 0.0397(12) 0.0527(13) -0.0011(10) -0.0138(10) 0.0034(11)
C5 0.0563(13) 0.0455(13) 0.0490(13) 0.0077(10) -0.0049(10) 0.0059(11)
C6 0.0487(12) 0.0413(12) 0.0512(13) 0.0104(10) 0.0031(10) -0.0021(10)
C7 0.0401(10) 0.0459(13) 0.0429(12) 0.0050(10) 0.0054(9) -0.0012(10)
C8 0.0475(11) 0.0435(13) 0.0419(11) -0.0008(9) 0.0037(9) -0.0073(10)
C9 0.0637(15) 0.0444(14) 0.0610(14) -0.0023(11) 0.0075(11) -0.0042(12)
C10 0.151(3) 0.056(2) 0.106(3) 0.0063(18) 0.020(2) -0.012(2)
C11 0.0422(11) 0.0413(12) 0.0453(12) 0.0012(9) -0.0038(9) -0.0015(10)
C12 0.0402(10) 0.0397(12) 0.0421(11) -0.0041(9) -0.0028(8) 0.0007(9)
C13 0.0500(12) 0.0456(13) 0.0530(13) -0.0073(10) 0.0092(10) -0.0039(11)
C14 0.0629(14) 0.0502(15) 0.0600(15) -0.0177(12) 0.0105(12) -0.0008(13)
C15 0.0726(16) 0.0422(14) 0.0747(17) -0.0178(12) 0.0033(13) -0.0041(13)
C16 0.0586(14) 0.0385(13) 0.0659(15) -0.0006(11) 0.0013(12) -0.0083(11)
C17 0.0349(10) 0.0405(12) 0.0417(12) -0.0042(9) -0.0031(8) -0.0003(9)
C18 0.0497(12) 0.0468(13) 0.0527(13) 0.0124(10) 0.0005(10) -0.0072(11)
C19 0.0685(16) 0.0659(18) 0.0770(18) 0.0249(14) 0.0069(14) 0.0006(15)
C20 0.118(3) 0.100(3) 0.108(3) 0.048(2) -0.025(2) -0.001(2)
C21 0.0481(12) 0.0390(12) 0.0565(13) -0.0095(10) 0.0025(10) -0.0072(10)
C22 0.0524(13) 0.0541(15) 0.0585(14) 0.0231(11) 0.0049(11) -0.0070(12)
C23 0.111(3) 0.100(3) 0.204(4) 0.070(3) -0.100(3) -0.053(2)
C24 0.113(2) 0.078(2) 0.081(2) -0.0208(17) 0.0457(19) -0.0074(19)

loop_
_atom_type_symbol
_atom_type_description
_atom_type_scat_dispersion_real
_atom_type_scat_dispersion_imag
_atom_type_scat_source
C C 0.0033 0.0016 'International Tables Vol C Tables 4.2.6.8 and 6.1.1.4'
H H 0.0000 0.0000 'International Tables Vol C Tables 4.2.6.8 and 6.1.1.4'
N N 0.0061 0.0033 'International Tables Vol C Tables 4.2.6.8 and 6.1.1.4'
O O 0.0106 0.0060 'International Tables Vol C Tables 4.2.6.8 and 6.1.1.4'

loop_
_geom_angle_atom_site_label_1
_geom_angle_atom_site_label_2
_geom_angle_atom_site_label_3
_geom_angle
C7 O1 C22 117.85(17)
C17 O3 C21 117.28(16)
C4 O5 C23 118.4(2)
C14 O6 C24 119.4(2)
C1 N1 C8 123.87(18)
C1 N1 H1 115.5(16)
C8 N1 H1 119.3(16)
C11 N2 C18 122.5(2)
C11 N2 H2 114.6(16)
C18 N2 H2 118.3(16)
N1 C1 C2 122.88(18)
N1 C1 C6 120.39(19)
C6 C1 C2 116.72(18)
C1 C2 C7 120.19(18)
C3 C2 C1 120.58(18)
C3 C2 C7 119.22(18)
C2 C3 H3 119.8
C4 C3 C2 120.4(2)
C4 C3 H3 119.8
O5 C4 C3 125.0(2)
C5 C4 O5 115.82(19)
C5 C4 C3 119.2(2)
C4 C5 H5 119.3
C6 C5 C4 121.3(2)
C6 C5 H5 119.3
C1 C6 H6 119.1
C5 C6 C1 121.8(2)
C5 C6 H6 119.1
O1 C7 C2 112.90(17)
O2 C7 O1 122.53(19)
O2 C7 C2 124.5(2)
N1 C8 H8 108.5
N1 C8 C9 112.12(18)
N1 C8 C21 110.13(18)
C9 C8 H8 108.5
C9 C8 C21 108.97(18)
C21 C8 H8 108.5
C8 C9 H9 117.2
C10 C9 C8 125.7(3)
C10 C9 H9 117.2
C9 C10 H10A 120.0
C9 C10 H10B 120.0
H10A C10 H10B 120.0
N2 C11 C12 122.5(2)
N2 C11 C16 119.9(2)
C16 C11 C12 117.54(19)
C11 C12 C17 121.04(18)
C13 C12 C11 119.78(19)
C13 C12 C17 119.16(19)
C12 C13 H13 119.6
C14 C13 C12 120.8(2)
C14 C13 H13 119.6
O6 C14 C13 124.6(2)
O6 C14 C15 115.9(2)
C13 C14 C15 119.4(2)
C14 C15 H15 119.6
C16 C15 C14 120.8(2)
C16 C15 H15 119.6
C11 C16 H16 119.2
C15 C16 C11 121.5(2)
C15 C16 H16 119.2
O3 C17 C12 112.92(17)
O4 C17 O3 122.61(19)
O4 C17 C12 124.46(19)
N2 C18 H18 107.0
N2 C18 C19 115.1(2)
N2 C18 C22 109.91(19)
C19 C18 H18 107.0
C19 C18 C22 110.40(19)
C22 C18 H18 107.0
C18 C19 H19 116.5
C20 C19 C18 127.0(3)
C20 C19 H19 116.5
C19 C20 H20A 120.0
C19 C20 H20B 120.0
H20A C20 H20B 120.0
O3 C21 C8 110.32(16)
O3 C21 H21A 109.6
O3 C21 H21B 109.6
C8 C21 H21A 109.6
C8 C21 H21B 109.6
H21A C21 H21B 108.1
O1 C22 C18 109.92(17)
O1 C22 H22A 109.7
O1 C22 H22B 109.7
C18 C22 H22A 109.7
C18 C22 H22B 109.7
H22A C22 H22B 108.2
O5 C23 H23A 109.5
O5 C23 H23B 109.5
O5 C23 H23C 109.5
H23A C23 H23B 109.5
H23A C23 H23C 109.5
H23B C23 H23C 109.5
O6 C24 H24A 109.5
O6 C24 H24B 109.5
O6 C24 H24C 109.5
H24A C24 H24B 109.5
H24A C24 H24C 109.5
H24B C24 H24C 109.5

loop_
_geom_bond_atom_site_label_1
_geom_bond_atom_site_label_2
_geom_bond_distance
O1 C7 1.350(3)
O1 C22 1.456(2)
O2 C7 1.214(2)
O3 C17 1.347(2)
O3 C21 1.453(2)
O4 C17 1.218(2)
O5 C4 1.380(2)
O5 C23 1.381(4)
O6 C14 1.374(3)
O6 C24 1.385(3)
N1 C1 1.373(3)
N1 C8 1.454(3)
N1 H1 0.82(2)
N2 C11 1.380(3)
N2 C18 1.456(3)
N2 H2 0.84(2)
C1 C2 1.413(3)
C1 C6 1.409(3)
C2 C3 1.407(3)
C2 C7 1.477(3)
C3 H3 0.9300
C3 C4 1.380(3)
C4 C5 1.379(3)
C5 H5 0.9300
C5 C6 1.365(3)
C6 H6 0.9300
C8 H8 0.9800
C8 C9 1.507(3)
C8 C21 1.528(3)
C9 H9 0.9300
C9 C10 1.276(4)
C10 H10A 0.9300
C10 H10B 0.9300
C11 C12 1.416(3)
C11 C16 1.405(3)
C12 C13 1.404(3)
C12 C17 1.470(3)
C13 H13 0.9300
C13 C14 1.376(3)
C14 C15 1.387(3)
C15 H15 0.9300
C15 C16 1.368(3)
C16 H16 0.9300
C18 H18 0.9800
C18 C19 1.507(3)
C18 C22 1.523(3)
C19 H19 0.9300
C19 C20 1.253(4)
C20 H20A 0.9300
C20 H20B 0.9300
C21 H21A 0.9700
C21 H21B 0.9700
C22 H22A 0.9700
C22 H22B 0.9700
C23 H23A 0.9600
C23 H23B 0.9600
C23 H23C 0.9600
C24 H24A 0.9600
C24 H24B 0.9600
C24 H24C 0.9600
